data_4306384
loop_
_publ_author_name
'Remle \,Celenligil-\,Cetin'
'Patrina Paraskevopoulou'
'Nikolia Lalioti'
'Yiannis Sanakis'
'Richard J. Staples'
'Nigam P. Rath'
'Pericles Stavropoulos'

_publ_section_title
;
Metalloradical Complexes of Manganese and Chromium Featuring an Oxidatively
Rearranged Ligand
;
_journal_name_full 'Inorganic Chemistry'
_journal_page_first 10998
_journal_page_last 11009
_journal_paper_doi 10.1021/ic801219u
_journal_volume 47
_journal_year 2008
_chemical_formula_sum 'C110 H136 K2 Mn2 N8 O4'
_chemical_formula_weight 1822.35
_chemical_name_systematic
; 
 ? 
;
_space_group_IT_number 2
_symmetry_cell_setting triclinic
_symmetry_space_group_name_Hall '-P 1'
_symmetry_space_group_name_H-M 'P -1'
_atom_sites_solution_hydrogens geom
_atom_sites_solution_primary direct
_atom_sites_solution_secondary difmap
_audit_creation_method SHELXL-97
_cell_angle_alpha 79.940(3)
_cell_angle_beta 67.018(3)
_cell_angle_gamma 83.947(3)
_cell_formula_units_Z 1
_cell_length_a 12.6764(17)
_cell_length_b 13.4406(18)
_cell_length_c 16.108(2)
_cell_measurement_temperature 100(2)
_cell_volume 2485.7(6)
_computing_cell_refinement 'SMART (BRUKER, V5.054, 1998)'
_computing_data_collection 'ASTRO (BRUKER, V5.007, 1997)'
_computing_data_reduction 'SAINT (BRUKER, V6.01, 1999)'
_computing_molecular_graphics 'SHELXTL (BRUKER, 1998, V5.1)'
_computing_publication_material 'XCIF (Sheldrick and BRUKER, 1997, V5.1)'
_computing_structure_refinement 'SHELXL-97 (Sheldrick, 1997)'
_computing_structure_solution 'SHELXS-97 (Sheldrick, 1990)'
_diffrn_ambient_temperature 99(2)
_diffrn_measured_fraction_theta_full 0.975
_diffrn_measured_fraction_theta_max 0.975
_diffrn_measurement_method '\w, 0.3 deg'
_diffrn_radiation_monochromator graphite
_diffrn_radiation_source 'fine-focus sealed tube'
_diffrn_radiation_type MoK\a
_diffrn_radiation_wavelength 0.71073
_diffrn_reflns_av_R_equivalents 0.0739
_diffrn_reflns_av_sigmaI/netI 0.0712
_diffrn_reflns_limit_h_max 16
_diffrn_reflns_limit_h_min -14
_diffrn_reflns_limit_k_max 17
_diffrn_reflns_limit_k_min -17
_diffrn_reflns_limit_l_max 18
_diffrn_reflns_limit_l_min -21
_diffrn_reflns_number 17667
_diffrn_reflns_theta_full 28.30
_diffrn_reflns_theta_max 28.30
_diffrn_reflns_theta_min 1.75
_diffrn_standards_decay_% <1
_diffrn_standards_interval_count 0
_diffrn_standards_number 0
_exptl_absorpt_coefficient_mu 0.393
_exptl_absorpt_correction_type none
_exptl_crystal_colour 'dark red'
_exptl_crystal_density_diffrn 1.217
_exptl_crystal_density_method 'not measured'
_exptl_crystal_description chunk
_exptl_crystal_F_000 972
_exptl_crystal_size_max 0.18
_exptl_crystal_size_mid 0.14
_exptl_crystal_size_min 0.12
_refine_diff_density_max 0.804
_refine_diff_density_min -0.731
_refine_diff_density_rms 0.088
_refine_ls_extinction_method none
_refine_ls_goodness_of_fit_ref 1.152
_refine_ls_hydrogen_treatment mixed
_refine_ls_matrix_type full
_refine_ls_number_parameters 577
_refine_ls_number_reflns 12043
_refine_ls_number_restraints 0
_refine_ls_restrained_S_all 1.152
_refine_ls_R_factor_all 0.0778
_refine_ls_R_factor_gt 0.0562
_refine_ls_shift/su_max 0.006
_refine_ls_shift/su_mean 0.000
_refine_ls_structure_factor_coef Fsqd
_refine_ls_weighting_details 'calc w=1/[\s^2^(Fo^2^)+(0.0573P)^2^+1.2958P] where P=(Fo^2^+2Fc^2^)/3'
_refine_ls_weighting_scheme calc
_refine_ls_wR_factor_gt 0.1330
_refine_ls_wR_factor_ref 0.1441
_reflns_number_gt 9376
_reflns_number_total 12043
_reflns_threshold_expression >2sigma(I)
_cod_data_source_file ic801219u_si_004.cif
_cod_data_source_block ps103t
_cod_depositor_comments
;
The following automatic conversions were performed:
'_symmetry_cell_setting' value 'Triclinic' changed to 'triclinic'
according to '/home/saulius/struct/CIF-dictionaries/cif_core.dic'
dictionary named 'cif_core.dic' version 2.4.1 from 2010-06-29.

Automatic conversion script
Id: cif_fix_enum 1527 2010-12-29 10:47:43Z saulius 
;
_cod_database_code 4306384

loop_
_symmetry_equiv_pos_as_xyz
'x, y, z'
'-x, -y, -z'

loop_
_atom_site_label
_atom_site_type_symbol
_atom_site_fract_x
_atom_site_fract_y
_atom_site_fract_z
_atom_site_U_iso_or_equiv
_atom_site_adp_type
_atom_site_occupancy
_atom_site_symmetry_multiplicity
_atom_site_calc_flag
_atom_site_refinement_flags
_atom_site_disorder_assembly
_atom_site_disorder_group
Mn1 Mn 0.09793(3) 0.53688(2) 0.49757(2) 0.01300(9) Uani 1 1 d . . .
K1 K 0.10679(4) 0.46154(4) 0.29119(4) 0.02242(12) Uani 1 1 d . . .
N2 N 0.12988(15) 0.68212(13) 0.49090(13) 0.0147(4) Uani 1 1 d . . .
O1 O 0.00369(12) 0.56405(11) 0.43362(11) 0.0149(3) Uani 1 1 d . . .
N1 N 0.16638(15) 0.52536(14) 0.59392(13) 0.0156(4) Uani 1 1 d . . .
N4 N 0.24899(14) 0.49370(13) 0.39022(13) 0.0148(4) Uani 1 1 d . . .
C44 C 0.21355(18) 0.31419(16) 0.41158(16) 0.0178(4) Uani 1 1 d . . .
H44A H 0.1374 0.3260 0.4528 0.021 Uiso 1 1 calc R . .
C15 C 0.42563(18) 0.53956(17) 0.40136(16) 0.0175(4) Uani 1 1 d . . .
H15A H 0.4338 0.4734 0.4311 0.021 Uiso 1 1 calc R . .
N3 N 0.23242(15) 0.69159(14) 0.29830(13) 0.0165(4) Uani 1 1 d . . .
C18 C 0.40468(19) 0.73314(17) 0.31559(17) 0.0199(5) Uani 1 1 d . . .
H18A H 0.3971 0.7996 0.2861 0.024 Uiso 1 1 calc R . .
C17 C 0.49436(19) 0.70855(18) 0.34480(18) 0.0225(5) Uani 1 1 d . . .
H17A H 0.5484 0.7575 0.3353 0.027 Uiso 1 1 calc R . .
C2 C 0.19568(17) 0.69757(16) 0.53596(15) 0.0161(4) Uani 1 1 d . . .
C16 C 0.50451(18) 0.61106(18) 0.38830(17) 0.0205(5) Uani 1 1 d . . .
H16A H 0.5655 0.5933 0.4091 0.025 Uiso 1 1 calc R . .
C8 C 0.15289(18) 0.76932(16) 0.33801(17) 0.0174(4) Uani 1 1 d . . .
C1 C 0.21849(17) 0.60948(16) 0.59265(16) 0.0169(4) Uani 1 1 d . . .
C41 C 0.43064(18) 0.27553(17) 0.28740(17) 0.0193(4) Uani 1 1 d . . .
H41A H 0.5051 0.2639 0.2434 0.023 Uiso 1 1 calc R . .
C42 C 0.36012(19) 0.19397(17) 0.33006(17) 0.0196(5) Uani 1 1 d . . .
C13 C 0.32496(17) 0.66199(16) 0.32864(15) 0.0149(4) Uani 1 1 d . . .
C19 C 0.17030(17) 0.43715(17) 0.65502(16) 0.0174(4) Uani 1 1 d . . .
C43 C 0.25032(19) 0.21666(17) 0.39224(17) 0.0193(4) Uani 1 1 d . . .
H43A H 0.1990 0.1633 0.4224 0.023 Uiso 1 1 calc R . .
C24 C 0.14515(19) 0.43898(18) 0.74736(17) 0.0211(5) Uani 1 1 d . . .
H24A H 0.1258 0.5016 0.7705 0.025 Uiso 1 1 calc R . .
C7 C 0.10522(18) 0.76535(16) 0.43285(16) 0.0160(4) Uani 1 1 d . . .
C39 C 0.28685(17) 0.39569(16) 0.37132(16) 0.0152(4) Uani 1 1 d . . .
C20 C 0.19513(19) 0.34289(18) 0.62506(17) 0.0210(5) Uani 1 1 d . . .
H20A H 0.2119 0.3390 0.5628 0.025 Uiso 1 1 calc R . .
C9 C 0.1238(2) 0.85176(17) 0.28360(18) 0.0219(5) Uani 1 1 d . . .
H9A H 0.1578 0.8560 0.2191 0.026 Uiso 1 1 calc R . .
C5 C 0.3435(2) 0.70678(19) 0.62608(18) 0.0246(5) Uani 1 1 d . . .
H5A H 0.3950 0.7105 0.6552 0.029 Uiso 1 1 calc R . .
C14 C 0.33437(17) 0.56267(16) 0.37173(15) 0.0147(4) Uani 1 1 d . . .
C6 C 0.29495(19) 0.61656(18) 0.63615(17) 0.0204(5) Uani 1 1 d . . .
H6A H 0.3126 0.5587 0.6724 0.024 Uiso 1 1 calc R . .
C40 C 0.39635(18) 0.37328(16) 0.30677(16) 0.0174(4) Uani 1 1 d . . .
H40A H 0.4478 0.4263 0.2758 0.021 Uiso 1 1 calc R . .
C3 C 0.2463(2) 0.79009(18) 0.52876(18) 0.0217(5) Uani 1 1 d . . .
H3A H 0.2301 0.8492 0.4930 0.026 Uiso 1 1 calc R . .
C12 C 0.02969(18) 0.84399(17) 0.47102(18) 0.0200(5) Uani 1 1 d . . .
H12A H -0.0010 0.8426 0.5352 0.024 Uiso 1 1 calc R . .
C29 C 0.23866(18) 0.66276(16) 0.21685(16) 0.0164(4) Uani 1 1 d . . .
C31 C 0.14978(19) 0.64443(18) 0.11256(17) 0.0220(5) Uani 1 1 d . . .
H31A H 0.0831 0.6515 0.0984 0.026 Uiso 1 1 calc R . .
C30 C 0.14181(19) 0.67064(17) 0.19404(16) 0.0197(4) Uani 1 1 d . . .
H30A H 0.0702 0.6942 0.2349 0.024 Uiso 1 1 calc R . .
C4 C 0.3181(2) 0.79410(19) 0.57315(19) 0.0255(5) Uani 1 1 d . . .
H4A H 0.3511 0.8562 0.5683 0.031 Uiso 1 1 calc R . .
C11 C -0.00089(19) 0.92397(17) 0.41623(19) 0.0231(5) Uani 1 1 d . . .
H11A H -0.0537 0.9760 0.4429 0.028 Uiso 1 1 calc R . .
C21 C 0.1958(2) 0.25477(18) 0.68426(19) 0.0258(5) Uani 1 1 d . . .
H21A H 0.2121 0.1918 0.6617 0.031 Uiso 1 1 calc R . .
C34 C 0.34116(19) 0.62333(18) 0.15658(17) 0.0212(5) Uani 1 1 d . . .
H34A H 0.4074 0.6145 0.1714 0.025 Uiso 1 1 calc R . .
C22 C 0.1730(2) 0.25603(19) 0.77601(19) 0.0251(5) Uani 1 1 d . . .
C45 C 0.3982(2) 0.08468(18) 0.3142(2) 0.0264(5) Uani 1 1 d . . .
C23 C 0.1481(2) 0.35041(19) 0.80578(18) 0.0247(5) Uani 1 1 d . . .
H23A H 0.1326 0.3542 0.8678 0.030 Uiso 1 1 calc R . .
O3S O 0.1038(2) 0.30693(18) 0.20090(18) 0.0611(8) Uani 1 1 d . . .
C10 C 0.0461(2) 0.92731(18) 0.3225(2) 0.0254(5) Uani 1 1 d . . .
H10A H 0.0250 0.9815 0.2847 0.030 Uiso 1 1 calc R . .
C32 C 0.25229(19) 0.60782(18) 0.05007(16) 0.0213(5) Uani 1 1 d . . .
C33 C 0.3466(2) 0.59707(19) 0.07539(18) 0.0241(5) Uani 1 1 d . . .
H33A H 0.4173 0.5708 0.0356 0.029 Uiso 1 1 calc R . .
C35 C 0.2570(2) 0.5884(2) -0.04206(18) 0.0278(5) Uani 1 1 d . . .
C25 C 0.1750(2) 0.1603(2) 0.8435(2) 0.0369(7) Uani 1 1 d . . .
C8S C 0.4443(3) 0.9974(2) -0.0005(2) 0.0388(7) Uani 1 1 d . . .
H8SA H 0.4481 1.0121 -0.0640 0.047 Uiso 1 1 calc R . .
H8SB H 0.3913 1.0483 0.0345 0.047 Uiso 1 1 calc R . .
C37 C 0.3674(2) 0.5296(3) -0.0934(2) 0.0376(7) Uani 1 1 d . . .
H37A H 0.3714 0.4638 -0.0571 0.056 Uiso 1 1 calc R . .
H37B H 0.4341 0.5681 -0.1037 0.056 Uiso 1 1 calc R . .
H37C H 0.3673 0.5195 -0.1521 0.056 Uiso 1 1 calc R . .
C38 C 0.2525(3) 0.6909(3) -0.1000(2) 0.0397(7) Uani 1 1 d . . .
H38A H 0.1823 0.7293 -0.0680 0.060 Uiso 1 1 calc R . .
H38B H 0.2527 0.6802 -0.1587 0.060 Uiso 1 1 calc R . .
H38C H 0.3194 0.7289 -0.1103 0.060 Uiso 1 1 calc R . .
C36 C 0.1545(2) 0.5276(3) -0.0297(2) 0.0398(7) Uani 1 1 d . . .
H36A H 0.1570 0.4619 0.0073 0.060 Uiso 1 1 calc R . .
H36B H 0.1584 0.5170 -0.0895 0.060 Uiso 1 1 calc R . .
H36C H 0.0829 0.5650 0.0009 0.060 Uiso 1 1 calc R . .
C48 C 0.5119(3) 0.0794(2) 0.2325(3) 0.0559(10) Uani 1 1 d . . .
H48A H 0.5715 0.1095 0.2434 0.084 Uiso 1 1 calc R . .
H48B H 0.5030 0.1167 0.1775 0.084 Uiso 1 1 calc R . .
H48C H 0.5339 0.0086 0.2243 0.084 Uiso 1 1 calc R . .
C47 C 0.4127(3) 0.0254(2) 0.3978(3) 0.0501(9) Uani 1 1 d . . .
H47A H 0.3403 0.0281 0.4505 0.075 Uiso 1 1 calc R . .
H47B H 0.4727 0.0547 0.4089 0.075 Uiso 1 1 calc R . .
H47C H 0.4346 -0.0451 0.3884 0.075 Uiso 1 1 calc R . .
C26 C 0.2006(4) 0.0647(2) 0.7981(3) 0.0544(10) Uani 1 1 d . . .
H26A H 0.1413 0.0585 0.7746 0.082 Uiso 1 1 calc R . .
H26B H 0.2011 0.0053 0.8430 0.082 Uiso 1 1 calc R . .
H26C H 0.2757 0.0690 0.7477 0.082 Uiso 1 1 calc R . .
C27 C 0.0594(3) 0.1508(3) 0.9237(3) 0.0723(14) Uani 1 1 d . . .
H27A H 0.0423 0.2115 0.9534 0.108 Uiso 1 1 calc R . .
H27B H 0.0625 0.0912 0.9676 0.108 Uiso 1 1 calc R . .
H27C H -0.0007 0.1436 0.9014 0.108 Uiso 1 1 calc R . .
C46 C 0.3087(3) 0.0367(3) 0.2941(4) 0.0632(13) Uani 1 1 d . . .
H46A H 0.2347 0.0386 0.3454 0.095 Uiso 1 1 calc R . .
H46B H 0.3326 -0.0338 0.2853 0.095 Uiso 1 1 calc R . .
H46C H 0.3011 0.0742 0.2386 0.095 Uiso 1 1 calc R . .
C7S C 0.4020(4) 0.8966(4) 0.0399(3) 0.0694(12) Uani 1 1 d . . .
H7SA H 0.3909 0.8827 0.1052 0.083 Uiso 1 1 calc R . .
H7SB H 0.4557 0.8442 0.0076 0.083 Uiso 1 1 calc R . .
C4S C 0.1955(3) 0.2630(3) 0.1326(3) 0.0549(9) Uani 1 1 d . A .
H4SA H 0.1823 0.2742 0.0750 0.066 Uiso 1 1 calc R . .
H4SB H 0.2023 0.1892 0.1516 0.066 Uiso 1 1 calc R . .
C6S C 0.2860(7) 0.9000(6) 0.0281(5) 0.134(3) Uani 1 1 d . . .
H6SA H 0.2506 0.8344 0.0535 0.201 Uiso 1 1 calc R . .
H6SB H 0.2992 0.9149 -0.0369 0.201 Uiso 1 1 calc R . .
H6SC H 0.2348 0.9528 0.0601 0.201 Uiso 1 1 calc R . .
C28 C 0.2684(3) 0.1681(3) 0.8800(2) 0.0472(8) Uani 1 1 d . . .
H28A H 0.2530 0.2289 0.9095 0.071 Uiso 1 1 calc R . .
H28B H 0.3434 0.1723 0.8294 0.071 Uiso 1 1 calc R . .
H28C H 0.2687 0.1082 0.9244 0.071 Uiso 1 1 calc R . .
C5S C 0.3020(4) 0.3117(3) 0.1194(3) 0.0635(11) Uani 1 1 d . . .
H5SA H 0.3674 0.2826 0.0723 0.095 Uiso 1 1 calc R A .
H5SB H 0.3143 0.3000 0.1768 0.095 Uiso 1 1 calc R . .
H5SC H 0.2945 0.3845 0.1004 0.095 Uiso 1 1 calc R . .
C1S C -0.0420(4) 0.1959(4) 0.2140(4) 0.0763(14) Uani 1 1 d . . .
H1SA H -0.0930 0.1465 0.2571 0.114 Uiso 1 1 d R A .
H1SB H -0.0858 0.2508 0.1943 0.114 Uiso 1 1 d R . .
H1SC H 0.0088 0.1654 0.1623 0.114 Uiso 1 1 d R . .
C2S C 0.0260(6) 0.2346(5) 0.2590(4) 0.0424(15) Uani 0.50 1 d P A 1
H2SA H -0.0275 0.2648 0.3128 0.051 Uiso 0.50 1 calc PR A 1
H2SB H 0.0686 0.1770 0.2809 0.051 Uiso 0.50 1 calc PR A 1
C2SA C -0.0169(6) 0.2898(5) 0.1910(5) 0.0450(16) Uani 0.50 1 d P A 2
H2SC H -0.0795 0.3313 0.2304 0.054 Uiso 0.50 1 calc PR A 2
H2SD H -0.0095 0.3123 0.1271 0.054 Uiso 0.50 1 calc PR A 2

loop_
_atom_site_aniso_label
_atom_site_aniso_U_11
_atom_site_aniso_U_22
_atom_site_aniso_U_33
_atom_site_aniso_U_23
_atom_site_aniso_U_13
_atom_site_aniso_U_12
Mn1 0.01185(14) 0.01509(15) 0.01407(17) -0.00619(12) -0.00539(12) -0.00048(11)
K1 0.0229(2) 0.0263(3) 0.0204(3) -0.0098(2) -0.0086(2) 0.00123(19)
N2 0.0148(8) 0.0155(8) 0.0153(9) -0.0068(7) -0.0060(7) 0.0013(6)
O1 0.0146(7) 0.0161(7) 0.0144(8) -0.0021(6) -0.0053(6) -0.0033(5)
N1 0.0140(8) 0.0193(9) 0.0157(9) -0.0056(7) -0.0068(7) -0.0012(7)
N4 0.0129(8) 0.0153(8) 0.0171(9) -0.0069(7) -0.0049(7) -0.0001(6)
C44 0.0140(9) 0.0192(10) 0.0200(12) -0.0075(9) -0.0046(8) 0.0001(8)
C15 0.0172(9) 0.0184(10) 0.0186(11) -0.0076(9) -0.0072(9) 0.0020(8)
N3 0.0162(8) 0.0175(9) 0.0166(10) -0.0065(7) -0.0063(7) 0.0025(7)
C18 0.0194(10) 0.0158(10) 0.0220(12) -0.0050(9) -0.0038(9) -0.0029(8)
C17 0.0169(10) 0.0228(11) 0.0270(13) -0.0076(10) -0.0044(9) -0.0060(8)
C2 0.0146(9) 0.0202(10) 0.0141(11) -0.0088(8) -0.0039(8) 0.0002(8)
C16 0.0139(9) 0.0271(11) 0.0230(12) -0.0115(10) -0.0070(9) 0.0013(8)
C8 0.0162(9) 0.0159(10) 0.0217(12) -0.0073(9) -0.0076(9) 0.0007(8)
C1 0.0139(9) 0.0204(10) 0.0172(11) -0.0088(9) -0.0043(8) -0.0005(8)
C41 0.0152(9) 0.0223(11) 0.0210(12) -0.0109(9) -0.0051(9) 0.0028(8)
C42 0.0194(10) 0.0194(10) 0.0234(12) -0.0097(9) -0.0103(9) 0.0041(8)
C13 0.0130(9) 0.0181(10) 0.0137(11) -0.0074(8) -0.0034(8) 0.0008(7)
C19 0.0116(9) 0.0234(11) 0.0190(12) -0.0049(9) -0.0071(8) -0.0002(8)
C43 0.0191(10) 0.0174(10) 0.0213(12) -0.0051(9) -0.0063(9) -0.0018(8)
C24 0.0192(10) 0.0271(11) 0.0185(12) -0.0062(9) -0.0076(9) -0.0011(9)
C7 0.0148(9) 0.0153(9) 0.0208(12) -0.0069(8) -0.0082(8) -0.0007(7)
C39 0.0147(9) 0.0169(10) 0.0163(11) -0.0080(8) -0.0069(8) 0.0025(7)
C20 0.0205(10) 0.0250(11) 0.0204(12) -0.0086(9) -0.0096(9) 0.0020(9)
C9 0.0243(11) 0.0192(10) 0.0223(13) -0.0041(9) -0.0089(10) 0.0006(9)
C5 0.0237(11) 0.0319(13) 0.0250(13) -0.0098(10) -0.0135(10) -0.0048(9)
C14 0.0145(9) 0.0161(9) 0.0135(10) -0.0071(8) -0.0032(8) -0.0006(7)
C6 0.0183(10) 0.0245(11) 0.0208(12) -0.0060(9) -0.0090(9) -0.0008(8)
C40 0.0163(9) 0.0190(10) 0.0153(11) -0.0062(8) -0.0028(8) -0.0013(8)
C3 0.0233(11) 0.0202(11) 0.0243(13) -0.0074(9) -0.0099(10) -0.0024(9)
C12 0.0177(10) 0.0196(10) 0.0249(13) -0.0098(9) -0.0080(9) 0.0003(8)
C29 0.0186(10) 0.0155(9) 0.0144(11) -0.0030(8) -0.0049(8) -0.0010(8)
C31 0.0176(10) 0.0298(12) 0.0197(12) -0.0062(10) -0.0076(9) -0.0003(9)
C30 0.0167(10) 0.0238(11) 0.0174(12) -0.0069(9) -0.0039(9) 0.0007(8)
C4 0.0274(12) 0.0243(11) 0.0309(14) -0.0091(10) -0.0139(11) -0.0070(9)
C11 0.0199(10) 0.0175(10) 0.0339(14) -0.0114(10) -0.0106(10) 0.0043(8)
C21 0.0244(11) 0.0225(11) 0.0327(15) -0.0068(10) -0.0132(11) 0.0029(9)
C34 0.0153(10) 0.0286(12) 0.0211(12) -0.0089(10) -0.0066(9) 0.0007(8)
C22 0.0181(10) 0.0290(12) 0.0280(14) 0.0020(10) -0.0111(10) -0.0008(9)
C45 0.0244(11) 0.0194(11) 0.0360(15) -0.0120(10) -0.0101(11) 0.0044(9)
C23 0.0205(11) 0.0347(13) 0.0189(12) -0.0013(10) -0.0084(9) -0.0020(9)
O3S 0.0799(18) 0.0431(13) 0.0457(15) -0.0292(12) 0.0035(13) -0.0117(12)
C10 0.0285(12) 0.0174(10) 0.0349(15) -0.0056(10) -0.0175(11) 0.0043(9)
C32 0.0207(10) 0.0286(12) 0.0140(11) -0.0070(9) -0.0042(9) -0.0010(9)
C33 0.0183(10) 0.0328(13) 0.0209(13) -0.0126(10) -0.0043(9) 0.0021(9)
C35 0.0227(11) 0.0449(15) 0.0175(12) -0.0120(11) -0.0069(10) 0.0009(10)
C25 0.0307(13) 0.0365(15) 0.0362(17) 0.0076(13) -0.0121(12) 0.0059(11)
C8S 0.0397(15) 0.0397(15) 0.0345(17) -0.0079(13) -0.0105(13) -0.0018(12)
C37 0.0300(13) 0.0607(19) 0.0236(15) -0.0216(14) -0.0073(12) 0.0061(13)
C38 0.0377(15) 0.0577(19) 0.0203(14) -0.0037(13) -0.0096(12) 0.0035(14)
C36 0.0336(14) 0.063(2) 0.0292(16) -0.0227(15) -0.0113(12) -0.0064(13)
C48 0.058(2) 0.0273(15) 0.059(2) -0.0191(15) 0.0053(18) 0.0121(14)
C47 0.067(2) 0.0238(14) 0.060(2) -0.0049(14) -0.029(2) 0.0108(14)
C26 0.069(2) 0.0335(16) 0.068(3) 0.0056(16) -0.041(2) 0.0040(16)
C27 0.0436(19) 0.058(2) 0.072(3) 0.041(2) 0.0025(19) 0.0055(17)
C46 0.056(2) 0.0347(17) 0.125(4) -0.046(2) -0.052(3) 0.0146(15)
C7S 0.065(3) 0.082(3) 0.057(3) -0.016(2) -0.012(2) -0.019(2)
C4S 0.060(2) 0.053(2) 0.050(2) -0.0293(18) -0.0102(18) -0.0028(17)
C6S 0.174(8) 0.111(5) 0.102(6) -0.003(4) -0.036(6) -0.028(5)
C28 0.0483(18) 0.058(2) 0.0351(18) -0.0009(15) -0.0227(15) 0.0161(15)
C5S 0.063(2) 0.056(2) 0.090(3) -0.009(2) -0.051(3) 0.0015(18)
C1S 0.048(2) 0.101(4) 0.083(4) -0.025(3) -0.024(2) 0.004(2)
C2S 0.049(3) 0.033(3) 0.030(3) -0.010(3) 0.002(3) 0.004(3)
C2SA 0.041(3) 0.046(4) 0.055(4) -0.022(3) -0.021(3) 0.009(3)

loop_
_atom_type_symbol
_atom_type_description
_atom_type_scat_dispersion_real
_atom_type_scat_dispersion_imag
_atom_type_scat_source
C C 0.0033 0.0016 'International Tables Vol C Tables 4.2.6.8 and 6.1.1.4'
H H 0.0000 0.0000 'International Tables Vol C Tables 4.2.6.8 and 6.1.1.4'
N N 0.0061 0.0033 'International Tables Vol C Tables 4.2.6.8 and 6.1.1.4'
O O 0.0106 0.0060 'International Tables Vol C Tables 4.2.6.8 and 6.1.1.4'
K K 0.2009 0.2494 'International Tables Vol C Tables 4.2.6.8 and 6.1.1.4'
Mn Mn 0.3368 0.7283 'International Tables Vol C Tables 4.2.6.8 and 6.1.1.4'

loop_
_geom_angle_atom_site_label_1
_geom_angle_atom_site_label_2
_geom_angle_atom_site_label_3
_geom_angle
_geom_angle_site_symmetry_1
_geom_angle_site_symmetry_3
_geom_angle_publ_flag
O1 Mn1 O1 84.30(7) . 2_566 ?
O1 Mn1 N2 95.63(7) . . ?
O1 Mn1 N2 142.82(7) 2_566 . ?
O1 Mn1 N1 164.38(7) . . ?
O1 Mn1 N1 91.41(7) 2_566 . ?
N2 Mn1 N1 78.77(7) . . ?
O1 Mn1 N4 97.98(7) . . ?
O1 Mn1 N4 117.00(7) 2_566 . ?
N2 Mn1 N4 99.89(7) . . ?
N1 Mn1 N4 97.35(7) . . ?
O1 Mn1 Mn1 42.52(5) . 2_566 ?
O1 Mn1 Mn1 41.78(5) 2_566 2_566 ?
N2 Mn1 Mn1 127.36(5) . 2_566 ?
N1 Mn1 Mn1 131.42(6) . 2_566 ?
N4 Mn1 Mn1 113.66(5) . 2_566 ?
O1 Mn1 K1 97.70(5) . 2_566 ?
O1 Mn1 K1 52.61(5) 2_566 2_566 ?
N2 Mn1 K1 90.86(5) . 2_566 ?
N1 Mn1 K1 68.07(5) . 2_566 ?
N4 Mn1 K1 159.99(5) . 2_566 ?
Mn1 Mn1 K1 71.169(17) 2_566 2_566 ?
O1 Mn1 K1 46.65(5) . . ?
O1 Mn1 K1 90.19(5) 2_566 . ?
N2 Mn1 K1 116.59(6) . . ?
N1 Mn1 K1 148.66(5) . . ?
N4 Mn1 K1 54.72(5) . . ?
Mn1 Mn1 K1 62.781(15) 2_566 . ?
K1 Mn1 K1 133.950(13) 2_566 . ?
O1 K1 O3S 149.01(7) . . ?
O1 K1 N4 64.07(5) . . ?
O3S K1 N4 132.18(8) . . ?
O1 K1 C30 80.41(6) . . ?
O3S K1 C30 120.04(8) . . ?
N4 K1 C30 90.57(6) . . ?
O1 K1 C39 86.10(5) . . ?
O3S K1 C39 105.23(8) . . ?
N4 K1 C39 27.06(5) . . ?
C30 K1 C39 110.69(6) . . ?
O1 K1 C44 87.83(5) . . ?
O3S K1 C44 90.30(8) . . ?
N4 K1 C44 47.53(5) . . ?
C30 K1 C44 136.77(6) . . ?
C39 K1 C44 26.49(6) . . ?
O1 K1 C29 79.28(5) . . ?
O3S K1 C29 129.77(7) . . ?
N4 K1 C29 66.12(6) . . ?
C30 K1 C29 26.43(6) . . ?
C39 K1 C29 84.29(6) . . ?
C44 K1 C29 110.56(6) . . ?
O1 K1 N1 55.26(4) . 2_566 ?
O3S K1 N1 96.11(7) . 2_566 ?
N4 K1 N1 114.96(5) . 2_566 ?
C30 K1 N1 100.02(6) . 2_566 ?
C39 K1 N1 125.36(6) . 2_566 ?
C44 K1 N1 106.93(6) . 2_566 ?
C29 K1 N1 118.48(5) . 2_566 ?
O1 K1 C31 102.41(6) . . ?
O3S K1 C31 95.74(8) . . ?
N4 K1 C31 109.43(6) . . ?
C30 K1 C31 24.30(6) . . ?
C39 K1 C31 122.23(6) . . ?
C44 K1 C31 147.30(6) . . ?
C29 K1 C31 43.62(6) . . ?
N1 K1 C31 104.33(5) 2_566 . ?
O1 K1 Mn1 33.26(3) . 2_566 ?
O3S K1 Mn1 116.48(6) . 2_566 ?
N4 K1 Mn1 80.22(4) . 2_566 ?
C30 K1 Mn1 109.57(5) . 2_566 ?
C39 K1 Mn1 90.56(5) . 2_566 ?
C44 K1 Mn1 77.62(4) . 2_566 ?
C29 K1 Mn1 112.52(4) . 2_566 ?
N1 K1 Mn1 35.70(3) 2_566 2_566 ?
C31 K1 Mn1 126.51(4) . 2_566 ?
O1 K1 C19 58.11(5) . 2_566 ?
O3S K1 C19 101.34(7) . 2_566 ?
N4 K1 C19 122.06(5) . 2_566 ?
C30 K1 C19 77.09(6) . 2_566 ?
C39 K1 C19 142.30(6) . 2_566 ?
C44 K1 C19 129.80(6) . 2_566 ?
C29 K1 C19 98.79(6) . 2_566 ?
N1 K1 C19 24.06(5) 2_566 2_566 ?
C31 K1 C19 80.43(6) . 2_566 ?
Mn1 K1 C19 53.37(4) 2_566 2_566 ?
O1 K1 Mn1 29.66(3) . . ?
O3S K1 Mn1 147.77(6) . . ?
N4 K1 Mn1 36.23(4) . . ?
C30 K1 Mn1 92.11(5) . . ?
C39 K1 Mn1 56.44(4) . . ?
C44 K1 Mn1 61.58(4) . . ?
C29 K1 Mn1 78.23(4) . . ?
N1 K1 Mn1 79.08(3) 2_566 . ?
C31 K1 Mn1 116.40(4) . . ?
Mn1 K1 Mn1 46.050(14) 2_566 . ?
C19 K1 Mn1 87.19(4) 2_566 . ?
C2 N2 C7 118.02(18) . . ?
C2 N2 Mn1 115.47(14) . . ?
C7 N2 Mn1 125.73(13) . . ?
Mn1 O1 Mn1 95.70(7) . 2_566 ?
Mn1 O1 K1 103.70(6) . . ?
Mn1 O1 K1 94.13(6) 2_566 . ?
C1 N1 C19 119.68(18) . . ?
C1 N1 Mn1 114.79(15) . . ?
C19 N1 Mn1 125.37(14) . . ?
C1 N1 K1 112.14(13) . 2_566 ?
C19 N1 K1 87.16(12) . 2_566 ?
Mn1 N1 K1 76.23(5) . 2_566 ?
C39 N4 C14 116.57(17) . . ?
C39 N4 Mn1 127.09(15) . . ?
C14 N4 Mn1 108.84(13) . . ?
C39 N4 K1 79.84(11) . . ?
C14 N4 K1 132.64(14) . . ?
Mn1 N4 K1 89.06(6) . . ?
C43 C44 C39 121.3(2) . . ?
C43 C44 K1 120.46(16) . . ?
C39 C44 K1 73.37(13) . . ?
C16 C15 C14 121.7(2) . . ?
C29 N3 C8 120.74(18) . . ?
C29 N3 C13 118.95(17) . . ?
C8 N3 C13 118.36(18) . . ?
C17 C18 C13 121.1(2) . . ?
C18 C17 C16 119.1(2) . . ?
N2 C2 C3 125.9(2) . . ?
N2 C2 C1 114.99(19) . . ?
C3 C2 C1 119.06(19) . . ?
C15 C16 C17 120.2(2) . . ?
C9 C8 C7 119.1(2) . . ?
C9 C8 N3 121.1(2) . . ?
C7 C8 N3 119.8(2) . . ?
N1 C1 C6 127.2(2) . . ?
N1 C1 C2 113.95(19) . . ?
C6 C1 C2 118.79(19) . . ?
C40 C41 C42 122.5(2) . . ?
C41 C42 C43 115.92(19) . . ?
C41 C42 C45 123.6(2) . . ?
C43 C42 C45 120.5(2) . . ?
C18 C13 C14 120.7(2) . . ?
C18 C13 N3 119.0(2) . . ?
C14 C13 N3 120.29(18) . . ?
C20 C19 C24 117.3(2) . . ?
C20 C19 N1 120.2(2) . . ?
C24 C19 N1 122.5(2) . . ?
C20 C19 K1 118.08(14) . 2_566 ?
C24 C19 K1 82.91(13) . 2_566 ?
N1 C19 K1 68.78(10) . 2_566 ?
C44 C43 C42 122.5(2) . . ?
C23 C24 C19 120.9(2) . . ?
C8 C7 C12 119.3(2) . . ?
C8 C7 N2 121.16(18) . . ?
C12 C7 N2 119.5(2) . . ?
N4 C39 C44 121.06(19) . . ?
N4 C39 C40 122.8(2) . . ?
C44 C39 C40 116.03(19) . . ?
N4 C39 K1 73.10(11) . . ?
C44 C39 K1 80.13(12) . . ?
C40 C39 K1 114.31(15) . . ?
C21 C20 C19 121.4(2) . . ?
C10 C9 C8 120.9(2) . . ?
C6 C5 C4 121.0(2) . . ?
C15 C14 N4 122.5(2) . . ?
C15 C14 C13 117.23(19) . . ?
N4 C14 C13 120.08(18) . . ?
C5 C6 C1 120.3(2) . . ?
C41 C40 C39 121.6(2) . . ?
C4 C3 C2 120.2(2) . . ?
C11 C12 C7 120.9(2) . . ?
C34 C29 C30 117.8(2) . . ?
C34 C29 N3 121.14(19) . . ?
C30 C29 N3 121.01(19) . . ?
C34 C29 K1 97.73(14) . . ?
C30 C29 K1 69.75(13) . . ?
N3 C29 K1 100.79(13) . . ?
C30 C31 C32 122.6(2) . . ?
C30 C31 K1 61.70(13) . . ?
C32 C31 K1 100.38(16) . . ?
C31 C30 C29 120.4(2) . . ?
C31 C30 K1 94.00(15) . . ?
C29 C30 K1 83.82(14) . . ?
C3 C4 C5 120.6(2) . . ?
C10 C11 C12 119.5(2) . . ?
C20 C21 C22 121.8(2) . . ?
C33 C34 C29 120.5(2) . . ?
C21 C22 C23 116.7(2) . . ?
C21 C22 C25 123.4(2) . . ?
C23 C22 C25 119.9(2) . . ?
C47 C45 C46 109.7(3) . . ?
C47 C45 C42 109.5(2) . . ?
C46 C45 C42 109.8(2) . . ?
C47 C45 C48 108.8(3) . . ?
C46 C45 C48 107.5(3) . . ?
C42 C45 C48 111.5(2) . . ?
C24 C23 C22 122.0(2) . . ?
C2S O3S C4S 111.4(3) . . ?
C2S O3S C2SA 56.9(4) . . ?
C4S O3S C2SA 109.0(3) . . ?
C2S O3S K1 110.9(3) . . ?
C4S O3S K1 128.8(2) . . ?
C2SA O3S K1 117.6(3) . . ?
C11 C10 C9 120.1(2) . . ?
C33 C32 C31 116.2(2) . . ?
C33 C32 C35 124.1(2) . . ?
C31 C32 C35 119.6(2) . . ?
C34 C33 C32 122.5(2) . . ?
C32 C35 C38 108.1(2) . . ?
C32 C35 C37 112.2(2) . . ?
C38 C35 C37 108.6(2) . . ?
C32 C35 C36 110.7(2) . . ?
C38 C35 C36 109.1(2) . . ?
C37 C35 C36 108.0(2) . . ?
C27 C25 C26 108.8(3) . . ?
C27 C25 C28 108.7(3) . . ?
C26 C25 C28 108.6(3) . . ?
C27 C25 C22 110.1(2) . . ?
C26 C25 C22 111.7(3) . . ?
C28 C25 C22 109.0(3) . . ?
C8S C8S C7S 109.3(4) 2_675 . ?
C8S C7S C6S 103.4(4) . . ?
O3S C4S C5S 107.6(3) . . ?
C2SA C1S C2S 62.8(4) . . ?
O3S C2S C1S 113.0(5) . . ?
C1S C2SA O3S 110.7(5) . . ?

loop_
_geom_bond_atom_site_label_1
_geom_bond_atom_site_label_2
_geom_bond_distance
_geom_bond_site_symmetry_2
_geom_bond_publ_flag
Mn1 O1 1.8328(15) . ?
Mn1 O1 1.8592(15) 2_566 ?
Mn1 N2 2.0114(18) . ?
Mn1 N1 2.0311(19) . ?
Mn1 N4 2.1270(18) . ?
Mn1 Mn1 2.7373(7) 2_566 ?
Mn1 K1 3.3810(7) 2_566 ?
Mn1 K1 3.5986(8) . ?
K1 O1 2.6932(16) . ?
K1 O3S 2.748(2) . ?
K1 N4 2.9379(18) . ?
K1 C30 2.955(2) . ?
K1 C39 3.022(2) . ?
K1 C44 3.108(2) . ?
K1 C29 3.131(2) . ?
K1 N1 3.2292(19) 2_566 ?
K1 C31 3.348(3) . ?
K1 Mn1 3.3810(7) 2_566 ?
K1 C19 3.460(2) 2_566 ?
N2 C2 1.352(3) . ?
N2 C7 1.419(3) . ?
O1 Mn1 1.8592(15) 2_566 ?
N1 C1 1.362(3) . ?
N1 C19 1.412(3) . ?
N1 K1 3.2292(19) 2_566 ?
N4 C39 1.397(3) . ?
N4 C14 1.408(3) . ?
C44 C43 1.390(3) . ?
C44 C39 1.407(3) . ?
C15 C16 1.391(3) . ?
C15 C14 1.402(3) . ?
N3 C29 1.403(3) . ?
N3 C8 1.423(3) . ?
N3 C13 1.433(3) . ?
C18 C17 1.381(3) . ?
C18 C13 1.396(3) . ?
C17 C16 1.392(3) . ?
C2 C3 1.425(3) . ?
C2 C1 1.441(3) . ?
C8 C9 1.400(3) . ?
C8 C7 1.400(3) . ?
C1 C6 1.419(3) . ?
C41 C40 1.389(3) . ?
C41 C42 1.392(3) . ?
C42 C43 1.401(3) . ?
C42 C45 1.530(3) . ?
C13 C14 1.409(3) . ?
C19 C20 1.396(3) . ?
C19 C24 1.398(3) . ?
C19 K1 3.460(2) 2_566 ?
C24 C23 1.389(3) . ?
C7 C12 1.402(3) . ?
C39 C40 1.412(3) . ?
C20 C21 1.386(4) . ?
C9 C10 1.387(3) . ?
C5 C6 1.374(3) . ?
C5 C4 1.412(4) . ?
C3 C4 1.370(3) . ?
C12 C11 1.390(3) . ?
C29 C34 1.400(3) . ?
C29 C30 1.402(3) . ?
C31 C30 1.381(3) . ?
C31 C32 1.400(3) . ?
C11 C10 1.384(4) . ?
C21 C22 1.394(4) . ?
C34 C33 1.388(3) . ?
C22 C23 1.396(4) . ?
C22 C25 1.538(4) . ?
C45 C47 1.507(4) . ?
C45 C46 1.525(4) . ?
C45 C48 1.531(4) . ?
O3S C2S 1.399(7) . ?
O3S C4S 1.412(4) . ?
O3S C2SA 1.642(7) . ?
C32 C33 1.393(3) . ?
C32 C35 1.528(3) . ?
C35 C38 1.532(4) . ?
C35 C37 1.535(4) . ?
C35 C36 1.537(4) . ?
C25 C27 1.528(5) . ?
C25 C26 1.532(5) . ?
C25 C28 1.533(4) . ?
C8S C8S 1.429(6) 2_675 ?
C8S C7S 1.456(6) . ?
C7S C6S 1.551(9) . ?
C4S C5S 1.486(5) . ?
C1S C2SA 1.289(8) . ?
C1S C2S 1.501(8) . ?

loop_
_geom_torsion_atom_site_label_1
_geom_torsion_atom_site_label_2
_geom_torsion_atom_site_label_3
_geom_torsion_atom_site_label_4
_geom_torsion
_geom_torsion_site_symmetry_1
_geom_torsion_site_symmetry_2
_geom_torsion_site_symmetry_3
_geom_torsion_site_symmetry_4
_geom_torsion_publ_flag
O1 Mn1 K1 O1 81.96(8) 2_566 . . . ?
N2 Mn1 K1 O1 -71.24(8) . . . . ?
N1 Mn1 K1 O1 174.99(12) . . . . ?
N4 Mn1 K1 O1 -154.41(9) . . . . ?
Mn1 Mn1 K1 O1 49.14(6) 2_566 . . . ?
K1 Mn1 K1 O1 49.14(6) 2_566 . . . ?
O1 Mn1 K1 O3S -117.57(14) . . . . ?
O1 Mn1 K1 O3S -35.60(13) 2_566 . . . ?
N2 Mn1 K1 O3S 171.19(13) . . . . ?
N1 Mn1 K1 O3S 57.42(16) . . . . ?
N4 Mn1 K1 O3S 88.02(13) . . . . ?
Mn1 Mn1 K1 O3S -68.43(12) 2_566 . . . ?
K1 Mn1 K1 O3S -68.43(12) 2_566 . . . ?
O1 Mn1 K1 N4 154.41(9) . . . . ?
O1 Mn1 K1 N4 -123.63(8) 2_566 . . . ?
N2 Mn1 K1 N4 83.17(8) . . . . ?
N1 Mn1 K1 N4 -30.60(12) . . . . ?
Mn1 Mn1 K1 N4 -156.45(6) 2_566 . . . ?
K1 Mn1 K1 N4 -156.45(6) 2_566 . . . ?
O1 Mn1 K1 C30 66.32(8) . . . . ?
O1 Mn1 K1 C30 148.29(6) 2_566 . . . ?
N2 Mn1 K1 C30 -4.91(7) . . . . ?
N1 Mn1 K1 C30 -118.69(11) . . . . ?
N4 Mn1 K1 C30 -88.08(8) . . . . ?
Mn1 Mn1 K1 C30 115.46(5) 2_566 . . . ?
K1 Mn1 K1 C30 115.46(5) 2_566 . . . ?
O1 Mn1 K1 C39 179.89(8) . . . . ?
O1 Mn1 K1 C39 -98.15(7) 2_566 . . . ?
N2 Mn1 K1 C39 108.65(8) . . . . ?
N1 Mn1 K1 C39 -5.12(12) . . . . ?
N4 Mn1 K1 C39 25.48(8) . . . . ?
Mn1 Mn1 K1 C39 -130.98(5) 2_566 . . . ?
K1 Mn1 K1 C39 -130.98(5) 2_566 . . . ?
O1 Mn1 K1 C44 -149.68(8) . . . . ?
O1 Mn1 K1 C44 -67.72(6) 2_566 . . . ?
N2 Mn1 K1 C44 139.08(7) . . . . ?
N1 Mn1 K1 C44 25.31(11) . . . . ?
N4 Mn1 K1 C44 55.91(8) . . . . ?
Mn1 Mn1 K1 C44 -100.54(5) 2_566 . . . ?
K1 Mn1 K1 C44 -100.54(5) 2_566 . . . ?
O1 Mn1 K1 C29 88.95(8) . . . . ?
O1 Mn1 K1 C29 170.92(6) 2_566 . . . ?
N2 Mn1 K1 C29 17.72(7) . . . . ?
N1 Mn1 K1 C29 -96.06(11) . . . . ?
N4 Mn1 K1 C29 -65.45(7) . . . . ?
Mn1 Mn1 K1 C29 138.09(4) 2_566 . . . ?
K1 Mn1 K1 C29 138.09(4) 2_566 . . . ?
O1 Mn1 K1 N1 -33.47(7) . . . 2_566 ?
O1 Mn1 K1 N1 48.49(6) 2_566 . . 2_566 ?
N2 Mn1 K1 N1 -104.71(7) . . . 2_566 ?
N1 Mn1 K1 N1 141.52(8) . . . 2_566 ?
N4 Mn1 K1 N1 172.12(7) . . . 2_566 ?
Mn1 Mn1 K1 N1 15.67(4) 2_566 . . 2_566 ?
K1 Mn1 K1 N1 15.67(4) 2_566 . . 2_566 ?
O1 Mn1 K1 C31 67.23(8) . . . . ?
O1 Mn1 K1 C31 149.20(6) 2_566 . . . ?
N2 Mn1 K1 C31 -4.00(7) . . . . ?
N1 Mn1 K1 C31 -117.78(11) . . . . ?
N4 Mn1 K1 C31 -87.18(8) . . . . ?
Mn1 Mn1 K1 C31 116.37(5) 2_566 . . . ?
K1 Mn1 K1 C31 116.37(5) 2_566 . . . ?
O1 Mn1 K1 Mn1 -49.14(6) . . . 2_566 ?
O1 Mn1 K1 Mn1 32.83(4) 2_566 . . 2_566 ?
N2 Mn1 K1 Mn1 -120.38(6) . . . 2_566 ?
N1 Mn1 K1 Mn1 125.85(11) . . . 2_566 ?
N4 Mn1 K1 Mn1 156.45(6) . . . 2_566 ?
K1 Mn1 K1 Mn1 0.0 2_566 . . 2_566 ?
O1 Mn1 K1 C19 -10.63(7) . . . 2_566 ?
O1 Mn1 K1 C19 71.33(6) 2_566 . . 2_566 ?
N2 Mn1 K1 C19 -81.87(7) . . . 2_566 ?
N1 Mn1 K1 C19 164.36(11) . . . 2_566 ?
N4 Mn1 K1 C19 -165.04(7) . . . 2_566 ?
Mn1 Mn1 K1 C19 38.51(4) 2_566 . . 2_566 ?
K1 Mn1 K1 C19 38.51(4) 2_566 . . 2_566 ?
O1 Mn1 N2 C2 176.88(15) . . . . ?
O1 Mn1 N2 C2 88.90(18) 2_566 . . . ?
N1 Mn1 N2 C2 11.63(15) . . . . ?
N4 Mn1 N2 C2 -83.98(16) . . . . ?
Mn1 Mn1 N2 C2 145.81(13) 2_566 . . . ?
K1 Mn1 N2 C2 79.06(15) 2_566 . . . ?
K1 Mn1 N2 C2 -139.34(14) . . . . ?
O1 Mn1 N2 C7 -13.54(18) . . . . ?
O1 Mn1 N2 C7 -101.52(19) 2_566 . . . ?
N1 Mn1 N2 C7 -178.80(18) . . . . ?
N4 Mn1 N2 C7 85.59(17) . . . . ?
Mn1 Mn1 N2 C7 -44.61(19) 2_566 . . . ?
K1 Mn1 N2 C7 -111.36(17) 2_566 . . . ?
K1 Mn1 N2 C7 30.23(18) . . . . ?
O1 Mn1 O1 Mn1 0.000(1) 2_566 . . 2_566 ?
N2 Mn1 O1 Mn1 -142.63(7) . . . 2_566 ?
N1 Mn1 O1 Mn1 -74.6(3) . . . 2_566 ?
N4 Mn1 O1 Mn1 116.53(7) . . . 2_566 ?
K1 Mn1 O1 Mn1 -51.00(6) 2_566 . . 2_566 ?
K1 Mn1 O1 Mn1 95.67(7) . . . 2_566 ?
O1 Mn1 O1 K1 -95.67(7) 2_566 . . . ?
N2 Mn1 O1 K1 121.70(7) . . . . ?
N1 Mn1 O1 K1 -170.3(2) . . . . ?
N4 Mn1 O1 K1 20.86(7) . . . . ?
Mn1 Mn1 O1 K1 -95.67(7) 2_566 . . . ?
K1 Mn1 O1 K1 -146.67(4) 2_566 . . . ?
O3S K1 O1 Mn1 113.34(14) . . . . ?
N4 K1 O1 Mn1 -16.49(6) . . . . ?
C30 K1 O1 Mn1 -111.85(7) . . . . ?
C39 K1 O1 Mn1 -0.10(7) . . . . ?
C44 K1 O1 Mn1 26.38(7) . . . . ?
C29 K1 O1 Mn1 -85.01(7) . . . . ?
N1 K1 O1 Mn1 138.77(8) 2_566 . . . ?
C31 K1 O1 Mn1 -122.26(7) . . . . ?
Mn1 K1 O1 Mn1 96.90(8) 2_566 . . . ?
C19 K1 O1 Mn1 167.46(9) 2_566 . . . ?
O3S K1 O1 Mn1 16.44(17) . . . 2_566 ?
N4 K1 O1 Mn1 -113.39(7) . . . 2_566 ?
C30 K1 O1 Mn1 151.25(7) . . . 2_566 ?
C39 K1 O1 Mn1 -97.00(7) . . . 2_566 ?
C44 K1 O1 Mn1 -70.52(6) . . . 2_566 ?
C29 K1 O1 Mn1 178.08(7) . . . 2_566 ?
N1 K1 O1 Mn1 41.87(5) 2_566 . . 2_566 ?
C31 K1 O1 Mn1 140.84(6) . . . 2_566 ?
C19 K1 O1 Mn1 70.56(6) 2_566 . . 2_566 ?
Mn1 K1 O1 Mn1 -96.90(8) . . . 2_566 ?
O1 Mn1 N1 C1 -83.0(3) . . . . ?
O1 Mn1 N1 C1 -156.65(15) 2_566 . . . ?
N2 Mn1 N1 C1 -12.79(15) . . . . ?
N4 Mn1 N1 C1 85.89(15) . . . . ?
Mn1 Mn1 N1 C1 -143.32(12) 2_566 . . . ?
K1 Mn1 N1 C1 -108.32(15) 2_566 . . . ?
K1 Mn1 N1 C1 110.66(15) . . . . ?
O1 Mn1 N1 C19 101.7(3) . . . . ?
O1 Mn1 N1 C19 27.98(17) 2_566 . . . ?
N2 Mn1 N1 C19 171.85(18) . . . . ?
N4 Mn1 N1 C19 -89.47(17) . . . . ?
Mn1 Mn1 N1 C19 41.32(19) 2_566 . . . ?
K1 Mn1 N1 C19 76.32(16) 2_566 . . . ?
K1 Mn1 N1 C19 -64.7(2) . . . . ?
O1 Mn1 N1 K1 25.3(3) . . . 2_566 ?
O1 Mn1 N1 K1 -48.34(5) 2_566 . . 2_566 ?
N2 Mn1 N1 K1 95.53(6) . . . 2_566 ?
N4 Mn1 N1 K1 -165.79(5) . . . 2_566 ?
Mn1 Mn1 N1 K1 -35.00(7) 2_566 . . 2_566 ?
K1 Mn1 N1 K1 -141.02(8) . . . 2_566 ?
O1 Mn1 N4 C39 -94.98(18) . . . . ?
O1 Mn1 N4 C39 -7.3(2) 2_566 . . . ?
N2 Mn1 N4 C39 167.84(17) . . . . ?
N1 Mn1 N4 C39 88.03(18) . . . . ?
Mn1 Mn1 N4 C39 -53.67(18) 2_566 . . . ?
K1 Mn1 N4 C39 46.3(3) 2_566 . . . ?
K1 Mn1 N4 C39 -76.49(16) . . . . ?
O1 Mn1 N4 C14 116.76(14) . . . . ?
O1 Mn1 N4 C14 -155.60(13) 2_566 . . . ?
N2 Mn1 N4 C14 19.58(15) . . . . ?
N1 Mn1 N4 C14 -60.23(15) . . . . ?
Mn1 Mn1 N4 C14 158.07(12) 2_566 . . . ?
K1 Mn1 N4 C14 -101.96(18) 2_566 . . . ?
K1 Mn1 N4 C14 135.25(16) . . . . ?
O1 Mn1 N4 K1 -18.49(6) . . . . ?
O1 Mn1 N4 K1 69.15(8) 2_566 . . . ?
N2 Mn1 N4 K1 -115.67(6) . . . . ?
N1 Mn1 N4 K1 164.52(6) . . . . ?
Mn1 Mn1 N4 K1 22.82(6) 2_566 . . . ?
K1 Mn1 N4 K1 122.79(12) 2_566 . . . ?
O1 K1 N4 C39 141.76(14) . . . . ?
O3S K1 N4 C39 -5.99(16) . . . . ?
C30 K1 N4 C39 -139.20(13) . . . . ?
C44 K1 N4 C39 28.93(12) . . . . ?
C29 K1 N4 C39 -128.87(13) . . . . ?
N1 K1 N4 C39 119.47(12) 2_566 . . . ?
C31 K1 N4 C39 -123.55(12) . . . . ?
Mn1 K1 N4 C39 111.04(12) 2_566 . . . ?
C19 K1 N4 C39 145.72(12) 2_566 . . . ?
Mn1 K1 N4 C39 128.01(15) . . . . ?
O1 K1 N4 C14 -101.33(17) . . . . ?
O3S K1 N4 C14 110.92(18) . . . . ?
C30 K1 N4 C14 -22.29(17) . . . . ?
C39 K1 N4 C14 116.9(2) . . . . ?
C44 K1 N4 C14 145.8(2) . . . . ?
C29 K1 N4 C14 -11.96(16) . . . . ?
N1 K1 N4 C14 -123.62(17) 2_566 . . . ?
C31 K1 N4 C14 -6.64(18) . . . . ?
Mn1 K1 N4 C14 -132.05(17) 2_566 . . . ?
C19 K1 N4 C14 -97.37(17) 2_566 . . . ?
Mn1 K1 N4 C14 -115.08(19) . . . . ?
O1 K1 N4 Mn1 13.75(5) . . . . ?
O3S K1 N4 Mn1 -134.00(9) . . . . ?
C30 K1 N4 Mn1 92.79(7) . . . . ?
C39 K1 N4 Mn1 -128.01(15) . . . . ?
C44 K1 N4 Mn1 -99.08(9) . . . . ?
C29 K1 N4 Mn1 103.12(7) . . . . ?
N1 K1 N4 Mn1 -8.54(8) 2_566 . . . ?
C31 K1 N4 Mn1 108.44(7) . . . . ?
Mn1 K1 N4 Mn1 -16.97(5) 2_566 . . . ?
C19 K1 N4 Mn1 17.71(9) 2_566 . . . ?
O1 K1 C44 C43 157.39(17) . . . . ?
O3S K1 C44 C43 8.34(18) . . . . ?
N4 K1 C44 C43 -146.6(2) . . . . ?
C30 K1 C44 C43 -129.08(17) . . . . ?
C39 K1 C44 C43 -117.0(2) . . . . ?
C29 K1 C44 C43 -124.91(17) . . . . ?
N1 K1 C44 C43 104.81(17) 2_566 . . . ?
C31 K1 C44 C43 -92.80(19) . . . . ?
Mn1 K1 C44 C43 125.43(17) 2_566 . . . ?
C19 K1 C44 C43 113.42(17) 2_566 . . . ?
Mn1 K1 C44 C43 171.87(19) . . . . ?
O1 K1 C44 C39 -85.60(13) . . . . ?
O3S K1 C44 C39 125.34(13) . . . . ?
N4 K1 C44 C39 -29.56(11) . . . . ?
C30 K1 C44 C39 -12.08(17) . . . . ?
C29 K1 C44 C39 -7.91(14) . . . . ?
N1 K1 C44 C39 -138.18(12) 2_566 . . . ?
C31 K1 C44 C39 24.21(18) . . . . ?
Mn1 K1 C44 C39 -117.57(12) 2_566 . . . ?
C19 K1 C44 C39 -129.57(12) 2_566 . . . ?
Mn1 K1 C44 C39 -71.13(12) . . . . ?
C13 C18 C17 C16 -0.3(4) . . . . ?
C7 N2 C2 C3 -1.9(3) . . . . ?
Mn1 N2 C2 C3 168.48(18) . . . . ?
C7 N2 C2 C1 -179.19(18) . . . . ?
Mn1 N2 C2 C1 -8.8(2) . . . . ?
C14 C15 C16 C17 0.0(4) . . . . ?
C18 C17 C16 C15 0.5(4) . . . . ?
C29 N3 C8 C9 -33.9(3) . . . . ?
C13 N3 C8 C9 130.1(2) . . . . ?
C29 N3 C8 C7 148.1(2) . . . . ?
C13 N3 C8 C7 -48.0(3) . . . . ?
C19 N1 C1 C6 11.2(3) . . . . ?
Mn1 N1 C1 C6 -164.47(19) . . . . ?
K1 N1 C1 C6 111.0(2) 2_566 . . . ?
C19 N1 C1 C2 -172.45(18) . . . . ?
Mn1 N1 C1 C2 11.9(2) . . . . ?
K1 N1 C1 C2 -72.6(2) 2_566 . . . ?
N2 C2 C1 N1 -2.1(3) . . . . ?
C3 C2 C1 N1 -179.6(2) . . . . ?
N2 C2 C1 C6 174.55(19) . . . . ?
C3 C2 C1 C6 -2.9(3) . . . . ?
C40 C41 C42 C43 1.8(3) . . . . ?
C40 C41 C42 C45 -176.3(2) . . . . ?
C17 C18 C13 C14 -0.3(3) . . . . ?
C17 C18 C13 N3 179.1(2) . . . . ?
C29 N3 C13 C18 102.2(2) . . . . ?
C8 N3 C13 C18 -62.0(3) . . . . ?
C29 N3 C13 C14 -78.3(3) . . . . ?
C8 N3 C13 C14 117.4(2) . . . . ?
C1 N1 C19 C20 -135.0(2) . . . . ?
Mn1 N1 C19 C20 40.1(3) . . . . ?
K1 N1 C19 C20 111.00(18) 2_566 . . . ?
C1 N1 C19 C24 47.8(3) . . . . ?
Mn1 N1 C19 C24 -137.03(18) . . . . ?
K1 N1 C19 C24 -66.14(19) 2_566 . . . ?
C1 N1 C19 K1 113.96(18) . . . 2_566 ?
Mn1 N1 C19 K1 -70.89(12) . . . 2_566 ?
C39 C44 C43 C42 -2.0(4) . . . . ?
K1 C44 C43 C42 86.2(2) . . . . ?
C41 C42 C43 C44 -0.8(4) . . . . ?
C45 C42 C43 C44 177.4(2) . . . . ?
C20 C19 C24 C23 1.7(3) . . . . ?
N1 C19 C24 C23 178.9(2) . . . . ?
K1 C19 C24 C23 119.7(2) 2_566 . . . ?
C9 C8 C7 C12 -0.1(3) . . . . ?
N3 C8 C7 C12 178.04(19) . . . . ?
C9 C8 C7 N2 178.42(19) . . . . ?
N3 C8 C7 N2 -3.5(3) . . . . ?
C2 N2 C7 C8 110.1(2) . . . . ?
Mn1 N2 C7 C8 -59.3(3) . . . . ?
C2 N2 C7 C12 -71.4(3) . . . . ?
Mn1 N2 C7 C12 119.23(19) . . . . ?
C14 N4 C39 C44 160.3(2) . . . . ?
Mn1 N4 C39 C44 14.1(3) . . . . ?
K1 N4 C39 C44 -66.9(2) . . . . ?
C14 N4 C39 C40 -24.4(3) . . . . ?
Mn1 N4 C39 C40 -170.57(16) . . . . ?
K1 N4 C39 C40 108.4(2) . . . . ?
C14 N4 C39 K1 -132.83(18) . . . . ?
Mn1 N4 C39 K1 81.00(13) . . . . ?
C43 C44 C39 N4 179.3(2) . . . . ?
K1 C44 C39 N4 63.31(18) . . . . ?
C43 C44 C39 C40 3.6(3) . . . . ?
K1 C44 C39 C40 -112.34(19) . . . . ?
C43 C44 C39 K1 116.0(2) . . . . ?
O1 K1 C39 N4 -33.92(12) . . . . ?
O3S K1 C39 N4 175.40(12) . . . . ?
C30 K1 C39 N4 44.30(14) . . . . ?
C44 K1 C39 N4 -126.88(19) . . . . ?
C29 K1 C39 N4 45.68(12) . . . . ?
N1 K1 C39 N4 -75.43(13) 2_566 . . . ?
C31 K1 C39 N4 68.30(14) . . . . ?
Mn1 K1 C39 N4 -66.90(12) 2_566 . . . ?
C19 K1 C39 N4 -51.32(16) 2_566 . . . ?
Mn1 K1 C39 N4 -33.97(10) . . . . ?
O1 K1 C39 C44 92.97(13) . . . . ?
O3S K1 C39 C44 -57.71(14) . . . . ?
N4 K1 C39 C44 126.88(19) . . . . ?
C30 K1 C39 C44 171.19(12) . . . . ?
C29 K1 C39 C44 172.56(13) . . . . ?
N1 K1 C39 C44 51.46(14) 2_566 . . . ?
C31 K1 C39 C44 -164.82(12) . . . . ?
Mn1 K1 C39 C44 59.98(12) 2_566 . . . ?
C19 K1 C39 C44 75.56(15) 2_566 . . . ?
Mn1 K1 C39 C44 92.91(13) . . . . ?
O1 K1 C39 C40 -152.82(15) . . . . ?
O3S K1 C39 C40 56.50(16) . . . . ?
N4 K1 C39 C40 -118.9(2) . . . . ?
C30 K1 C39 C40 -74.60(16) . . . . ?
C44 K1 C39 C40 114.2(2) . . . . ?
C29 K1 C39 C40 -73.22(15) . . . . ?
N1 K1 C39 C40 165.67(13) 2_566 . . . ?
C31 K1 C39 C40 -50.60(17) . . . . ?
Mn1 K1 C39 C40 174.20(15) 2_566 . . . ?
C19 K1 C39 C40 -170.22(13) 2_566 . . . ?
Mn1 K1 C39 C40 -152.87(17) . . . . ?
C24 C19 C20 C21 -0.5(3) . . . . ?
N1 C19 C20 C21 -177.8(2) . . . . ?
K1 C19 C20 C21 -97.3(2) 2_566 . . . ?
C7 C8 C9 C10 -2.1(3) . . . . ?
N3 C8 C9 C10 179.8(2) . . . . ?
C16 C15 C14 N4 -175.2(2) . . . . ?
C16 C15 C14 C13 -0.5(3) . . . . ?
C39 N4 C14 C15 -48.9(3) . . . . ?
Mn1 N4 C14 C15 103.1(2) . . . . ?
K1 N4 C14 C15 -149.98(16) . . . . ?
C39 N4 C14 C13 136.6(2) . . . . ?
Mn1 N4 C14 C13 -71.4(2) . . . . ?
K1 N4 C14 C13 35.5(3) . . . . ?
C18 C13 C14 C15 0.7(3) . . . . ?
N3 C13 C14 C15 -178.69(19) . . . . ?
C18 C13 C14 N4 175.5(2) . . . . ?
N3 C13 C14 N4 -3.9(3) . . . . ?
C4 C5 C6 C1 0.5(4) . . . . ?
N1 C1 C6 C5 178.0(2) . . . . ?
C2 C1 C6 C5 1.8(3) . . . . ?
C42 C41 C40 C39 -0.1(4) . . . . ?
N4 C39 C40 C41 -178.1(2) . . . . ?
C44 C39 C40 C41 -2.6(3) . . . . ?
K1 C39 C40 C41 -93.2(2) . . . . ?
N2 C2 C3 C4 -175.3(2) . . . . ?
C1 C2 C3 C4 1.9(3) . . . . ?
C8 C7 C12 C11 1.9(3) . . . . ?
N2 C7 C12 C11 -176.61(19) . . . . ?
C8 N3 C29 C34 151.5(2) . . . . ?
C13 N3 C29 C34 -12.4(3) . . . . ?
C8 N3 C29 C30 -29.8(3) . . . . ?
C13 N3 C29 C30 166.4(2) . . . . ?
C8 N3 C29 K1 -102.55(18) . . . . ?
C13 N3 C29 K1 93.60(18) . . . . ?
O1 K1 C29 C34 153.11(15) . . . . ?
O3S K1 C29 C34 -39.07(18) . . . . ?
N4 K1 C29 C34 86.87(15) . . . . ?
C30 K1 C29 C34 -116.9(2) . . . . ?
C39 K1 C29 C34 66.01(15) . . . . ?
C44 K1 C29 C34 69.55(15) . . . . ?
N1 K1 C29 C34 -166.58(13) 2_566 . . . ?
C31 K1 C29 C34 -85.85(16) . . . . ?
Mn1 K1 C29 C34 154.25(13) 2_566 . . . ?
C19 K1 C29 C34 -151.88(14) 2_566 . . . ?
Mn1 K1 C29 C34 122.87(15) . . . . ?
O1 K1 C29 C30 -90.01(13) . . . . ?
O3S K1 C29 C30 77.81(16) . . . . ?
N4 K1 C29 C30 -156.25(15) . . . . ?
C39 K1 C29 C30 -177.10(14) . . . . ?
C44 K1 C29 C30 -173.57(13) . . . . ?
N1 K1 C29 C30 -49.70(15) 2_566 . . . ?
C31 K1 C29 C30 31.04(13) . . . . ?
Mn1 K1 C29 C30 -88.87(13) 2_566 . . . ?
C19 K1 C29 C30 -34.99(14) 2_566 . . . ?
Mn1 K1 C29 C30 -120.24(13) . . . . ?
O1 K1 C29 N3 29.25(12) . . . . ?
O3S K1 C29 N3 -162.93(13) . . . . ?
N4 K1 C29 N3 -36.99(12) . . . . ?
C30 K1 C29 N3 119.3(2) . . . . ?
C39 K1 C29 N3 -57.84(12) . . . . ?
C44 K1 C29 N3 -54.31(13) . . . . ?
N1 K1 C29 N3 69.56(13) 2_566 . . . ?
C31 K1 C29 N3 150.30(16) . . . . ?
Mn1 K1 C29 N3 30.39(13) 2_566 . . . ?
C19 K1 C29 N3 84.27(13) 2_566 . . . ?
Mn1 K1 C29 N3 -0.98(11) . . . . ?
O1 K1 C31 C30 25.65(14) . . . . ?
O3S K1 C31 C30 -179.63(14) . . . . ?
N4 K1 C31 C30 -40.95(14) . . . . ?
C39 K1 C31 C30 -67.58(15) . . . . ?
C44 K1 C31 C30 -80.07(17) . . . . ?
C29 K1 C31 C30 -33.89(13) . . . . ?
N1 K1 C31 C30 82.55(14) 2_566 . . . ?
Mn1 K1 C31 C30 51.17(15) 2_566 . . . ?
C19 K1 C31 C30 79.80(14) 2_566 . . . ?
Mn1 K1 C31 C30 -2.21(15) . . . . ?
O1 K1 C31 C32 147.19(14) . . . . ?
O3S K1 C31 C32 -58.09(15) . . . . ?
N4 K1 C31 C32 80.59(15) . . . . ?
C30 K1 C31 C32 121.5(2) . . . . ?
C39 K1 C31 C32 53.96(16) . . . . ?
C44 K1 C31 C32 41.5(2) . . . . ?
C29 K1 C31 C32 87.65(15) . . . . ?
N1 K1 C31 C32 -155.91(14) 2_566 . . . ?
Mn1 K1 C31 C32 172.71(12) 2_566 . . . ?
C19 K1 C31 C32 -158.66(15) 2_566 . . . ?
Mn1 K1 C31 C32 119.34(14) . . . . ?
C32 C31 C30 C29 1.0(4) . . . . ?
K1 C31 C30 C29 85.2(2) . . . . ?
C32 C31 C30 K1 -84.2(2) . . . . ?
C34 C29 C30 C31 -2.9(3) . . . . ?
N3 C29 C30 C31 178.3(2) . . . . ?
K1 C29 C30 C31 -91.0(2) . . . . ?
C34 C29 C30 K1 88.1(2) . . . . ?
N3 C29 C30 K1 -90.63(19) . . . . ?
O1 K1 C30 C31 -154.62(14) . . . . ?
O3S K1 C30 C31 0.42(17) . . . . ?
N4 K1 C30 C31 141.82(14) . . . . ?
C39 K1 C30 C31 123.29(13) . . . . ?
C44 K1 C30 C31 129.02(14) . . . . ?
C29 K1 C30 C31 120.2(2) . . . . ?
N1 K1 C30 C31 -102.70(13) 2_566 . . . ?
Mn1 K1 C30 C31 -138.36(12) 2_566 . . . ?
C19 K1 C30 C31 -95.34(14) 2_566 . . . ?
Mn1 K1 C30 C31 178.02(13) . . . . ?
O1 K1 C30 C29 85.17(13) . . . . ?
O3S K1 C30 C29 -119.79(14) . . . . ?
N4 K1 C30 C29 21.61(13) . . . . ?
C39 K1 C30 C29 3.08(15) . . . . ?
C44 K1 C30 C29 8.81(18) . . . . ?
N1 K1 C30 C29 137.09(13) 2_566 . . . ?
C31 K1 C30 C29 -120.2(2) . . . . ?
Mn1 K1 C30 C29 101.43(13) 2_566 . . . ?
C19 K1 C30 C29 144.45(14) 2_566 . . . ?
Mn1 K1 C30 C29 57.81(13) . . . . ?
C2 C3 C4 C5 0.4(4) . . . . ?
C6 C5 C4 C3 -1.6(4) . . . . ?
C7 C12 C11 C10 -1.6(3) . . . . ?
C19 C20 C21 C22 -0.7(4) . . . . ?
C30 C29 C34 C33 2.6(3) . . . . ?
N3 C29 C34 C33 -178.7(2) . . . . ?
K1 C29 C34 C33 73.7(2) . . . . ?
C20 C21 C22 C23 0.8(3) . . . . ?
C20 C21 C22 C25 -178.9(2) . . . . ?
C41 C42 C45 C47 108.6(3) . . . . ?
C43 C42 C45 C47 -69.4(3) . . . . ?
C41 C42 C45 C46 -130.8(3) . . . . ?
C43 C42 C45 C46 51.2(4) . . . . ?
C41 C42 C45 C48 -11.8(4) . . . . ?
C43 C42 C45 C48 170.1(3) . . . . ?
C19 C24 C23 C22 -1.7(3) . . . . ?
C21 C22 C23 C24 0.4(3) . . . . ?
C25 C22 C23 C24 -179.9(2) . . . . ?
O1 K1 O3S C2S -19.1(4) . . . . ?
N4 K1 O3S C2S 92.1(4) . . . . ?
C30 K1 O3S C2S -145.2(3) . . . . ?
C39 K1 O3S C2S 89.3(4) . . . . ?
C44 K1 O3S C2S 67.2(4) . . . . ?
C29 K1 O3S C2S -175.4(3) . . . . ?
N1 K1 O3S C2S -39.9(4) 2_566 . . . ?
C31 K1 O3S C2S -145.0(3) . . . . ?
Mn1 K1 O3S C2S -9.1(4) 2_566 . . . ?
C19 K1 O3S C2S -63.7(4) 2_566 . . . ?
Mn1 K1 O3S C2S 39.3(4) . . . . ?
O1 K1 O3S C4S -163.1(3) . . . . ?
N4 K1 O3S C4S -51.9(4) . . . . ?
C30 K1 O3S C4S 70.8(3) . . . . ?
C39 K1 O3S C4S -54.7(3) . . . . ?
C44 K1 O3S C4S -76.8(3) . . . . ?
C29 K1 O3S C4S 40.6(4) . . . . ?
N1 K1 O3S C4S 176.1(3) 2_566 . . . ?
C31 K1 O3S C4S 71.0(3) . . . . ?
Mn1 K1 O3S C4S -153.1(3) 2_566 . . . ?
C19 K1 O3S C4S 152.3(3) 2_566 . . . ?
Mn1 K1 O3S C4S -104.7(3) . . . . ?
O1 K1 O3S C2SA 43.5(4) . . . . ?
N4 K1 O3S C2SA 154.7(3) . . . . ?
C30 K1 O3S C2SA -82.6(4) . . . . ?
C39 K1 O3S C2SA 151.9(4) . . . . ?
C44 K1 O3S C2SA 129.8(4) . . . . ?
C29 K1 O3S C2SA -112.8(4) . . . . ?
N1 K1 O3S C2SA 22.7(4) 2_566 . . . ?
C31 K1 O3S C2SA -82.4(4) . . . . ?
Mn1 K1 O3S C2SA 53.5(4) 2_566 . . . ?
C19 K1 O3S C2SA -1.1(4) 2_566 . . . ?
Mn1 K1 O3S C2SA 101.9(4) . . . . ?
C12 C11 C10 C9 -0.5(4) . . . . ?
C8 C9 C10 C11 2.4(4) . . . . ?
C30 C31 C32 C33 1.3(4) . . . . ?
K1 C31 C32 C33 -61.7(2) . . . . ?
C30 C31 C32 C35 -175.1(2) . . . . ?
K1 C31 C32 C35 122.0(2) . . . . ?
C29 C34 C33 C32 -0.3(4) . . . . ?
C31 C32 C33 C34 -1.6(4) . . . . ?
C35 C32 C33 C34 174.5(2) . . . . ?
C33 C32 C35 C38 -104.6(3) . . . . ?
C31 C32 C35 C38 71.4(3) . . . . ?
C33 C32 C35 C37 15.1(4) . . . . ?
C31 C32 C35 C37 -168.8(2) . . . . ?
C33 C32 C35 C36 135.9(3) . . . . ?
C31 C32 C35 C36 -48.1(3) . . . . ?
C21 C22 C25 C27 -122.9(3) . . . . ?
C23 C22 C25 C27 57.4(4) . . . . ?
C21 C22 C25 C26 -2.0(4) . . . . ?
C23 C22 C25 C26 178.3(3) . . . . ?
C21 C22 C25 C28 118.0(3) . . . . ?
C23 C22 C25 C28 -61.7(3) . . . . ?
C8S C8S C7S C6S -176.2(5) 2_675 . . . ?
C2S O3S C4S C5S -140.6(4) . . . . ?
C2SA O3S C4S C5S 158.5(4) . . . . ?
K1 O3S C4S C5S 3.3(5) . . . . ?
C4S O3S C2S C1S -70.4(5) . . . . ?
C2SA O3S C2S C1S 29.0(4) . . . . ?
K1 O3S C2S C1S 139.1(4) . . . . ?
C2SA C1S C2S O3S -35.5(5) . . . . ?
C2S C1S C2SA O3S 29.2(4) . . . . ?
C2S O3S C2SA C1S -33.7(5) . . . . ?
C4S O3S C2SA C1S 69.9(6) . . . . ?
K1 O3S C2SA C1S -131.7(4) . . . . ?
